data_7152593
loop_
_publ_author_name
'Mehta, Goverdhan'
'Samineni, Ramesh'
'Srihari, Pabbaraja'
'Reddy, R. Gajendra'
'Chakravarty, Sumana'

_publ_section_title
;
 Diverted organic synthesis (DOS): accessing a new, natural product
 inspired, neurotrophically active scaffold through an intramolecular
 Pauson-Khand reaction.
;
_journal_issue 34
_journal_name_full 'Organic &amp; biomolecular chemistry'
_journal_page_first 6830
_journal_page_last 6833
_journal_paper_doi 10.1039/c2ob26107c
_journal_volume 10
_journal_year 2012
_chemical_compound_source 'see text'
_chemical_formula_moiety 'C20 H32 O3 Si, 0.5(C6 H6)'
_chemical_formula_sum 'C23 H35 O3 Si'
_chemical_formula_weight 387.6
_chemical_name_systematic ?
_space_group_IT_number 2
_symmetry_cell_setting triclinic
_symmetry_Int_Tables_number 2
_symmetry_space_group_name_Hall '-P 1'
_symmetry_space_group_name_H-M 'P -1'
_atom_sites_solution_hydrogens geom
_atom_sites_solution_primary direct
_atom_sites_solution_secondary difmap
_audit_creation_date 2012-04-16T20:21:46-00:00
_audit_creation_method 'WinGX routine CIF_UPDATE'
_cell_angle_alpha 85.539(3)
_cell_angle_beta 82.149(3)
_cell_angle_gamma 87.533(3)
_cell_formula_units_Z 2
_cell_length_a 7.5526(11)
_cell_length_b 8.7285(13)
_cell_length_c 17.680(3)
_cell_measurement_reflns_used 3034
_cell_measurement_temperature 291(2)
_cell_measurement_theta_max 27.98
_cell_measurement_theta_min 0.87
_cell_volume 1150.5(3)
_computing_cell_refinement 'SMART (Bruker, 1998)'
_computing_data_collection 'SMART (Bruker, 1998)'
_computing_data_reduction 'SAINT (Bruker, 1998)'
_computing_molecular_graphics 'Ortep-3 for Windows (Farrugia, 1997) and CAMERON (Watkin et al., 1993)'
_computing_publication_material 'PLATON (Spek, 2003)'
_computing_structure_refinement 'SHELXL-97 (Sheldrick, 2008)'
_computing_structure_solution 'SIR92 (Altomare et al., 1994)'
_diffrn_ambient_temperature 291(2)
_diffrn_measured_fraction_theta_full 0.994
_diffrn_measured_fraction_theta_max 0.991
_diffrn_measurement_device_type 'Bruker AXS SMART APEX CCD area-detector'
_diffrn_measurement_method '\f and \w scans'
_diffrn_radiation_monochromator graphite
_diffrn_radiation_type MoKa
_diffrn_radiation_wavelength 0.71073
_diffrn_reflns_av_R_equivalents 0.0718
_diffrn_reflns_av_unetI/netI 0.1315
_diffrn_reflns_limit_h_max 9
_diffrn_reflns_limit_h_min -7
_diffrn_reflns_limit_k_max 10
_diffrn_reflns_limit_k_min -10
_diffrn_reflns_limit_l_max 21
_diffrn_reflns_limit_l_min -21
_diffrn_reflns_number 8616
_diffrn_reflns_reduction_process
;
;
_diffrn_reflns_theta_full 25
_diffrn_reflns_theta_max 25.4
_diffrn_reflns_theta_min 1.17
_exptl_absorpt_coefficient_mu 0.121
_exptl_absorpt_correction_T_max 0.9904
_exptl_absorpt_correction_T_min 0.9647
_exptl_absorpt_correction_type multi-scan
_exptl_absorpt_process_details '(SADABS; Sheldrick, 1997)'
_exptl_crystal_colour colorless
_exptl_crystal_density_diffrn 1.119
_exptl_crystal_density_method 'Not Measured'
_exptl_crystal_description plate
_exptl_crystal_F_000 422
_exptl_crystal_size_max 0.3
_exptl_crystal_size_mid 0.24
_exptl_crystal_size_min 0.08
_refine_diff_density_max 0.275
_refine_diff_density_min -0.216
_refine_diff_density_rms 0.055
_refine_ls_extinction_method none
_refine_ls_goodness_of_fit_ref 1.07
_refine_ls_hydrogen_treatment constr
_refine_ls_matrix_type full
_refine_ls_number_parameters 250
_refine_ls_number_reflns 4204
_refine_ls_number_restraints 0
_refine_ls_restrained_S_all 1.07
_refine_ls_R_factor_all 0.19
_refine_ls_R_factor_gt 0.1084
_refine_ls_shift/su_max 0
_refine_ls_shift/su_mean 0
_refine_ls_structure_factor_coef Fsqd
_refine_ls_weighting_details 'calc w=1/[\s^2^(Fo^2^)+(0.0899P)^2^+0.2862P] where P=(Fo^2^+2Fc^2^)/3'
_refine_ls_weighting_scheme calc
_refine_ls_wR_factor_gt 0.2088
_refine_ls_wR_factor_ref 0.243
_reflns_number_gt 2233
_reflns_number_total 4204
_reflns_threshold_expression I>2sigma(I)
_cod_data_source_file c2ob26107c.txt
_cod_data_source_block ramesh_pk_spiro_final
_cod_depositor_comments
;
The following automatic conversions were performed:

'_symmetry_cell_setting' value 'Triclinic' changed to 'triclinic'
according to /home/saulius/struct/CIF-dictionaries/cif_core.dic
dictionary named 'cif_core.dic' version 2.4.1 from 2010-06-29.

Automatic conversion script
Id: cif_fix_values 1891 2012-01-12 08:04:46Z andrius 
;
_cod_original_cell_volume 1150.4(3)
_cod_database_code 7152593

loop_
_symmetry_equiv_pos_as_xyz
x,y,z
-x,-y,-z

loop_
_atom_site_label
_atom_site_type_symbol
_atom_site_fract_x
_atom_site_fract_y
_atom_site_fract_z
_atom_site_U_iso_or_equiv
_atom_site_adp_type
_atom_site_occupancy
_atom_site_symmetry_multiplicity
_atom_site_calc_flag
_atom_site_refinement_flags
Si1 Si 0.3437(2) 1.03543(17) 0.18779(8) 0.0464(5) Uani 1 1 d .
O3 O 0.3455(4) 0.8690(3) 0.23700(18) 0.0459(9) Uani 1 1 d .
O1 O 0.0919(5) 0.5473(4) 0.3908(2) 0.0553(10) Uani 1 1 d .
C4 C 0.3361(6) 0.7287(5) 0.3602(3) 0.0392(12) Uani 1 1 d .
C11 C 0.2180(6) 0.8484(5) 0.4060(3) 0.0386(12) Uani 1 1 d .
H11 H 0.1554 0.9151 0.3703 0.046 Uiso 1 1 calc R
C3 C 0.4549(6) 0.8092(5) 0.2934(3) 0.0361(12) Uani 1 1 d .
H3 H 0.5101 0.8955 0.3124 0.043 Uiso 1 1 calc R
C8 C 0.2048(7) 0.6269(5) 0.3303(3) 0.0441(13) Uani 1 1 d .
H8A H 0.1312 0.6903 0.2985 0.053 Uiso 1 1 calc R
H8B H 0.2715 0.5526 0.2985 0.053 Uiso 1 1 calc R
C10 C 0.0821(7) 0.7669(6) 0.4626(3) 0.0458(13) Uani 1 1 d .
C1 C 0.6539(7) 0.5735(6) 0.2892(3) 0.0518(14) Uani 1 1 d .
C5 C 0.4586(7) 0.6329(6) 0.4097(3) 0.0463(13) Uani 1 1 d .
H5A H 0.538 0.701 0.4286 0.056 Uiso 1 1 calc R
H5B H 0.3858 0.5838 0.4536 0.056 Uiso 1 1 calc R
C2 C 0.6003(7) 0.7051(6) 0.2581(3) 0.0476(14) Uani 1 1 d .
H2 H 0.6577 0.7368 0.2098 0.057 Uiso 1 1 calc R
O2 O 0.2498(6) 0.9777(5) 0.5919(2) 0.0858(14) Uani 1 1 d .
C9 C -0.0283(7) 0.6535(6) 0.4327(3) 0.0580(16) Uani 1 1 d .
H9A H -0.1012 0.5987 0.4748 0.07 Uiso 1 1 calc R
H9B H -0.1068 0.7061 0.3993 0.07 Uiso 1 1 calc R
C12 C 0.3077(7) 0.9499(6) 0.4556(3) 0.0480(14) Uani 1 1 d .
H12A H 0.4348 0.9251 0.452 0.058 Uiso 1 1 calc R
H12B H 0.291 1.0577 0.4394 0.058 Uiso 1 1 calc R
C13 C 0.2189(8) 0.9163(7) 0.5354(3) 0.0588(16) Uani 1 1 d .
C6 C 0.5703(7) 0.5100(6) 0.3666(3) 0.0576(15) Uani 1 1 d .
H6A H 0.6635 0.4699 0.3961 0.069 Uiso 1 1 calc R
H6B H 0.495 0.4257 0.3605 0.069 Uiso 1 1 calc R
C14 C 0.0826(7) 0.8023(6) 0.5339(3) 0.0567(15) Uani 1 1 d .
H14 H 0.0084 0.7615 0.5764 0.068 Uiso 1 1 calc R
C17 C 0.1190(8) 1.0495(6) 0.1546(3) 0.0587(16) Uani 1 1 d .
C20 C -0.0281(8) 1.0459(8) 0.2235(4) 0.085(2) Uani 1 1 d .
H20A H -0.0145 1.1297 0.2541 0.127 Uiso 1 1 calc R
H20B H -0.0188 0.9504 0.2538 0.127 Uiso 1 1 calc R
H20C H -0.143 1.0552 0.2059 0.127 Uiso 1 1 calc R
C7 C 0.8031(8) 0.4739(7) 0.2509(4) 0.080(2) Uani 1 1 d .
H7A H 0.843 0.519 0.2005 0.119 Uiso 1 1 calc R
H7B H 0.7602 0.3732 0.2472 0.119 Uiso 1 1 calc R
H7C H 0.9008 0.4663 0.2806 0.119 Uiso 1 1 calc R
C16 C 0.5231(8) 1.0393(8) 0.1056(3) 0.088(2) Uani 1 1 d .
H16A H 0.6371 1.0407 0.1237 0.132 Uiso 1 1 calc R
H16B H 0.5074 1.1297 0.0723 0.132 Uiso 1 1 calc R
H16C H 0.518 0.9495 0.0779 0.132 Uiso 1 1 calc R
C15 C 0.3717(10) 1.1911(7) 0.2513(4) 0.090(2) Uani 1 1 d .
H15A H 0.2757 1.1894 0.2929 0.135 Uiso 1 1 calc R
H15B H 0.3701 1.2889 0.2225 0.135 Uiso 1 1 calc R
H15C H 0.4837 1.1752 0.2711 0.135 Uiso 1 1 calc R
C19 C 0.0941(9) 0.9145(8) 0.1073(4) 0.092(2) Uani 1 1 d .
H19A H 0.1049 0.8197 0.138 0.137 Uiso 1 1 calc R
H19B H 0.1841 0.9157 0.0633 0.137 Uiso 1 1 calc R
H19C H -0.0221 0.9234 0.0909 0.137 Uiso 1 1 calc R
C18 C 0.0953(10) 1.1999(8) 0.1056(4) 0.110(3) Uani 1 1 d .
H18A H -0.024 1.2081 0.0923 0.165 Uiso 1 1 calc R
H18B H 0.1796 1.2004 0.0598 0.165 Uiso 1 1 calc R
H18C H 0.1153 1.2853 0.1341 0.165 Uiso 1 1 calc R
C2S C 0.445(4) 0.5688(15) 0.0639(10) 0.169(7) Uani 1 1 d .
H2S H 0.4062 0.6187 0.1081 0.203 Uiso 1 1 calc R
C3S C 0.609(4) 0.5139(18) 0.0533(12) 0.193(8) Uani 1 1 d .
H3S H 0.6832 0.5221 0.0905 0.232 Uiso 1 1 calc R
C1S C 0.328(2) 0.5559(16) 0.0123(16) 0.174(5) Uani 1 1 d .
H1S H 0.21 0.5929 0.0213 0.209 Uiso 1 1 calc R

loop_
_atom_site_aniso_label
_atom_site_aniso_U_11
_atom_site_aniso_U_22
_atom_site_aniso_U_33
_atom_site_aniso_U_23
_atom_site_aniso_U_13
_atom_site_aniso_U_12
Si1 0.0539(10) 0.0456(9) 0.0394(9) 0.0013(7) -0.0069(7) -0.0059(7)
O3 0.053(2) 0.046(2) 0.041(2) -0.0002(16) -0.0146(17) -0.0047(17)
O1 0.052(2) 0.045(2) 0.070(3) 0.0056(19) -0.013(2) -0.0183(19)
C4 0.035(3) 0.050(3) 0.034(3) -0.003(2) -0.006(2) -0.004(2)
C11 0.037(3) 0.041(3) 0.037(3) -0.006(2) -0.004(2) 0.001(2)
C3 0.034(3) 0.040(3) 0.037(3) -0.006(2) -0.011(2) -0.004(2)
C8 0.049(3) 0.038(3) 0.048(3) -0.002(2) -0.016(3) -0.012(2)
C10 0.035(3) 0.052(3) 0.048(3) 0.009(3) -0.002(3) -0.001(2)
C1 0.045(3) 0.058(4) 0.056(4) -0.018(3) -0.016(3) 0.009(3)
C5 0.043(3) 0.053(3) 0.047(3) -0.005(3) -0.017(3) -0.004(3)
C2 0.040(3) 0.065(4) 0.039(3) -0.007(3) -0.005(3) -0.006(3)
O2 0.074(3) 0.128(4) 0.059(3) -0.039(3) -0.002(2) -0.013(3)
C9 0.036(3) 0.068(4) 0.068(4) 0.006(3) -0.006(3) -0.014(3)
C12 0.047(3) 0.060(3) 0.038(3) -0.016(3) 0.003(3) -0.010(3)
C13 0.050(4) 0.082(4) 0.048(4) -0.023(3) -0.011(3) 0.009(3)
C6 0.054(4) 0.049(3) 0.074(4) -0.004(3) -0.024(3) 0.005(3)
C14 0.039(3) 0.072(4) 0.054(4) 0.005(3) 0.007(3) -0.001(3)
C17 0.062(4) 0.063(4) 0.051(4) 0.000(3) -0.013(3) 0.011(3)
C20 0.054(4) 0.119(6) 0.078(5) -0.008(4) -0.002(4) 0.020(4)
C7 0.062(4) 0.086(5) 0.096(5) -0.031(4) -0.020(4) 0.014(4)
C16 0.075(5) 0.115(6) 0.069(5) 0.014(4) 0.001(4) -0.007(4)
C15 0.134(7) 0.058(4) 0.084(5) -0.007(4) -0.034(5) -0.020(4)
C19 0.068(5) 0.127(6) 0.089(5) -0.029(5) -0.033(4) 0.009(4)
C18 0.109(6) 0.113(6) 0.102(6) 0.040(5) -0.027(5) 0.025(5)
C2S 0.30(2) 0.081(8) 0.130(13) -0.010(7) -0.031(16) 0.009(11)
C3S 0.39(3) 0.084(9) 0.133(14) -0.015(8) -0.130(16) -0.001(11)
C1S 0.254(16) 0.106(10) 0.171(14) 0.002(11) -0.062(16) -0.007(9)

loop_
_atom_type_symbol
_atom_type_description
_atom_type_scat_dispersion_real
_atom_type_scat_dispersion_imag
_atom_type_scat_source
Si Si 0.0817 0.0704 'International Tables Vol C Tables 4.2.6.8 and 6.1.1.4'
O O 0.0106 0.006 'International Tables Vol C Tables 4.2.6.8 and 6.1.1.4'
H H 0 0 'International Tables Vol C Tables 4.2.6.8 and 6.1.1.4'
C C 0.0033 0.0016 'International Tables Vol C Tables 4.2.6.8 and 6.1.1.4'

loop_
_geom_angle_atom_site_label_1
_geom_angle_atom_site_label_2
_geom_angle_atom_site_label_3
_geom_angle
O3 Si1 C16 110.5(3)
O3 Si1 C15 109.4(2)
C16 Si1 C15 110.5(3)
O3 Si1 C17 103.9(2)
C16 Si1 C17 110.8(3)
C15 Si1 C17 111.6(3)
C3 O3 Si1 131.0(3)
C8 O1 C9 110.8(4)
C3 C4 C8 110.2(4)
C3 C4 C5 107.7(4)
C8 C4 C5 111.1(4)
C3 C4 C11 110.2(4)
C8 C4 C11 105.3(4)
C5 C4 C11 112.2(4)
C10 C11 C12 103.1(4)
C10 C11 C4 109.3(4)
C12 C11 C4 118.3(4)
C10 C11 H11 108.6
C12 C11 H11 108.6
C4 C11 H11 108.6
O3 C3 C2 110.1(4)
O3 C3 C4 108.8(4)
C2 C3 C4 112.6(4)
O3 C3 H3 108.4
C2 C3 H3 108.4
C4 C3 H3 108.4
O1 C8 C4 112.3(4)
O1 C8 H8A 109.1
C4 C8 H8A 109.1
O1 C8 H8B 109.1
C4 C8 H8B 109.1
H8A C8 H8B 107.9
C14 C10 C9 129.0(5)
C14 C10 C11 113.9(5)
C9 C10 C11 117.0(5)
C2 C1 C6 121.9(5)
C2 C1 C7 123.2(6)
C6 C1 C7 114.9(5)
C6 C5 C4 113.1(4)
C6 C5 H5A 109
C4 C5 H5A 109
C6 C5 H5B 109
C4 C5 H5B 109
H5A C5 H5B 107.8
C1 C2 C3 125.7(5)
C1 C2 H2 117.2
C3 C2 H2 117.2
O1 C9 C10 107.9(4)
O1 C9 H9A 110.1
C10 C9 H9A 110.1
O1 C9 H9B 110.1
C10 C9 H9B 110.1
H9A C9 H9B 108.4
C13 C12 C11 105.7(4)
C13 C12 H12A 110.6
C11 C12 H12A 110.6
C13 C12 H12B 110.6
C11 C12 H12B 110.6
H12A C12 H12B 108.7
O2 C13 C14 125.9(6)
O2 C13 C12 125.8(6)
C14 C13 C12 108.2(5)
C1 C6 C5 111.3(4)
C1 C6 H6A 109.4
C5 C6 H6A 109.4
C1 C6 H6B 109.4
C5 C6 H6B 109.4
H6A C6 H6B 108
C10 C14 C13 109.1(5)
C10 C14 H14 125.5
C13 C14 H14 125.5
C19 C17 C20 108.2(5)
C19 C17 C18 108.8(5)
C20 C17 C18 108.2(5)
C19 C17 Si1 110.6(4)
C20 C17 Si1 110.0(4)
C18 C17 Si1 111.0(5)
C17 C20 H20A 109.5
C17 C20 H20B 109.5
H20A C20 H20B 109.5
C17 C20 H20C 109.5
H20A C20 H20C 109.5
H20B C20 H20C 109.5
C1 C7 H7A 109.5
C1 C7 H7B 109.5
H7A C7 H7B 109.5
C1 C7 H7C 109.5
H7A C7 H7C 109.5
H7B C7 H7C 109.5
Si1 C16 H16A 109.5
Si1 C16 H16B 109.5
H16A C16 H16B 109.5
Si1 C16 H16C 109.5
H16A C16 H16C 109.5
H16B C16 H16C 109.5
Si1 C15 H15A 109.5
Si1 C15 H15B 109.5
H15A C15 H15B 109.5
Si1 C15 H15C 109.5
H15A C15 H15C 109.5
H15B C15 H15C 109.5
C17 C19 H19A 109.5
C17 C19 H19B 109.5
H19A C19 H19B 109.5
C17 C19 H19C 109.5
H19A C19 H19C 109.5
H19B C19 H19C 109.5
C17 C18 H18A 109.5
C17 C18 H18B 109.5
H18A C18 H18B 109.5
C17 C18 H18C 109.5
H18A C18 H18C 109.5
H18B C18 H18C 109.5
C3S C2S C1S 122.4(17)
C3S C2S H2S 118.8
C1S C2S H2S 118.8
C2S C3S H3S 119.8
C2S C1S H1S 121.4

loop_
_geom_bond_atom_site_label_1
_geom_bond_atom_site_label_2
_geom_bond_distance
Si1 O3 1.635(3)
Si1 C16 1.846(6)
Si1 C15 1.865(6)
Si1 C17 1.866(6)
O3 C3 1.434(5)
O1 C8 1.429(5)
O1 C9 1.443(6)
C4 C3 1.526(6)
C4 C8 1.531(6)
C4 C5 1.538(6)
C4 C11 1.549(6)
C11 C10 1.494(6)
C11 C12 1.531(6)
C11 H11 0.98
C3 C2 1.495(6)
C3 H3 0.98
C8 H8A 0.97
C8 H8B 0.97
C10 C14 1.322(7)
C10 C9 1.492(7)
C1 C2 1.307(7)
C1 C6 1.501(7)
C1 C7 1.510(7)
C5 C6 1.522(7)
C5 H5A 0.97
C5 H5B 0.97
C2 H2 0.93
O2 C13 1.224(6)
C9 H9A 0.97
C9 H9B 0.97
C12 C13 1.490(7)
C12 H12A 0.97
C12 H12B 0.97
C13 C14 1.466(8)
C6 H6A 0.97
C6 H6B 0.97
C14 H14 0.93
C17 C19 1.528(8)
C17 C20 1.532(8)
C17 C18 1.533(8)
C20 H20A 0.96
C20 H20B 0.96
C20 H20C 0.96
C7 H7A 0.96
C7 H7B 0.96
C7 H7C 0.96
C16 H16A 0.96
C16 H16B 0.96
C16 H16C 0.96
C15 H15A 0.96
C15 H15B 0.96
C15 H15C 0.96
C19 H19A 0.96
C19 H19B 0.96
C19 H19C 0.96
C18 H18A 0.96
C18 H18B 0.96
C18 H18C 0.96
C2S C3S 1.30(2)
C2S C1S 1.370(17)
C2S H2S 0.93
C3S H3S 0.93
C1S H1S 0.93

loop_
_geom_torsion_atom_site_label_1
_geom_torsion_atom_site_label_2
_geom_torsion_atom_site_label_3
_geom_torsion_atom_site_label_4
_geom_torsion
C16 Si1 O3 C3 80.4(4)
C15 Si1 O3 C3 -41.5(5)
C17 Si1 O3 C3 -160.7(4)
C3 C4 C11 C10 170.6(4)
C8 C4 C11 C10 51.7(5)
C5 C4 C11 C10 -69.4(5)
C3 C4 C11 C12 -72.0(5)
C8 C4 C11 C12 169.2(4)
C5 C4 C11 C12 48.1(6)
Si1 O3 C3 C2 -100.3(4)
Si1 O3 C3 C4 135.8(4)
C8 C4 C3 O3 45.0(5)
C5 C4 C3 O3 166.4(4)
C11 C4 C3 O3 -70.8(5)
C8 C4 C3 C2 -77.4(5)
C5 C4 C3 C2 44.0(5)
C11 C4 C3 C2 166.8(4)
C9 O1 C8 C4 67.1(5)
C3 C4 C8 O1 179.2(4)
C5 C4 C8 O1 59.9(5)
C11 C4 C8 O1 -61.9(5)
C12 C11 C10 C14 -1.2(6)
C4 C11 C10 C14 125.4(5)
C12 C11 C10 C9 -178.5(4)
C4 C11 C10 C9 -51.9(6)
C3 C4 C5 C6 -60.8(5)
C8 C4 C5 C6 60.0(6)
C11 C4 C5 C6 177.6(4)
C6 C1 C2 C3 0.5(8)
C7 C1 C2 C3 -179.4(5)
O3 C3 C2 C1 -138.0(5)
C4 C3 C2 C1 -16.3(7)
C8 O1 C9 C10 -57.7(5)
C14 C10 C9 O1 -124.0(6)
C11 C10 C9 O1 52.9(6)
C10 C11 C12 C13 0.9(5)
C4 C11 C12 C13 -119.8(5)
C11 C12 C13 O2 -177.9(5)
C11 C12 C13 C14 -0.5(6)
C2 C1 C6 C5 -15.0(7)
C7 C1 C6 C5 164.9(4)
C4 C5 C6 C1 45.8(6)
C9 C10 C14 C13 177.9(5)
C11 C10 C14 C13 1.0(6)
O2 C13 C14 C10 177.2(6)
C12 C13 C14 C10 -0.3(6)
O3 Si1 C17 C19 -58.2(4)
C16 Si1 C17 C19 60.4(5)
C15 Si1 C17 C19 -176.0(4)
O3 Si1 C17 C20 61.3(5)
C16 Si1 C17 C20 179.9(4)
C15 Si1 C17 C20 -56.5(5)
O3 Si1 C17 C18 -179.1(4)
C16 Si1 C17 C18 -60.4(5)
C15 Si1 C17 C18 63.1(5)
